data_7056126
loop_
_publ_author_name
'Barbosa, Marilia'
'Correa, Rodrigo S.'
'Bastos, Tanira'
'Pozzi, Lucas'
'Moreira, Diogo R.'
'Ellena, Javier A.'
'Doriguetto, Antonio C.'
'Silveira, Rafael'
'Rodrigues de Oliveira, Clayton'
'Kuznetsov, Aleksey E.'
'Malta, Valeria rodrigues dos santos'
'Soares, Milena Botelho'
'Batista, Alzir A.'

_publ_section_title
;
 Structural isomerism of Ru(II)-carbonyl complexes: synthesis,
 characterization and their antitrypanosomal activities
;
_journal_name_full 'New J. Chem.'
_journal_paper_doi 10.1039/C7NJ00125H
_journal_year 2017
_chemical_formula_moiety 'C41 H36 Cl N2 O P2 Ru, F6 P'
_chemical_formula_sum 'C41 H36 Cl F6 N2 O P3 Ru'
_chemical_formula_weight 916.15
_space_group_crystal_system monoclinic
_space_group_IT_number 14
_space_group_name_Hall '-P 2ybc'
_space_group_name_H-M_alt 'P 1 21/c 1'
_symmetry_space_group_name_Hall '-P 2ybc'
_symmetry_space_group_name_H-M 'P 1 21/c 1'
_atom_sites_solution_hydrogens geom
_audit_creation_method SHELXL-2014/7
_audit_update_record
;
2017-04-04 deposited with the CCDC.
2017-04-20 downloaded from the CCDC.
;
_cell_angle_alpha 90
_cell_angle_beta 101.085(2)
_cell_angle_gamma 90
_cell_formula_units_Z 4
_cell_length_a 12.4950(4)
_cell_length_b 16.3401(6)
_cell_length_c 19.2663(6)
_cell_measurement_reflns_used 71900
_cell_measurement_temperature 293(2)
_cell_measurement_theta_max 26.373
_cell_measurement_theta_min 2.91
_cell_measurement_wavelength 0.71073
_cell_volume 3860.2(2)
_computing_structure_refinement 'SHELXL-2014/7 (Sheldrick, 2014)'
_diffrn_ambient_temperature 293(2)
_diffrn_detector_area_resol_mean 9
_diffrn_measured_fraction_theta_full 0.994
_diffrn_measured_fraction_theta_max 0.994
_diffrn_measurement_device '95mm CCD camera on \k-goniostat'
_diffrn_measurement_device_type KappaCCD
_diffrn_measurement_method CCD
_diffrn_orient_matrix_type 'by Bruker AXS Collect from scalepack cell'
_diffrn_orient_matrix_UB_11 -0.0574522
_diffrn_orient_matrix_UB_12 0.0042865
_diffrn_orient_matrix_UB_13 0.0294995
_diffrn_orient_matrix_UB_21 0.0408923
_diffrn_orient_matrix_UB_22 -0.0400926
_diffrn_orient_matrix_UB_23 0.034421
_diffrn_orient_matrix_UB_31 0.0409669
_diffrn_orient_matrix_UB_32 0.046031
_diffrn_orient_matrix_UB_33 0.0272334
_diffrn_radiation_monochromator 'horizonally mounted graphite crystal'
_diffrn_radiation_probe x-ray
_diffrn_radiation_type MoK\a
_diffrn_radiation_wavelength 0.71073
_diffrn_reflns_av_R_equivalents 0.0487
_diffrn_reflns_av_unetI/netI 0.0374
_diffrn_reflns_Laue_measured_fraction_full 0.994
_diffrn_reflns_Laue_measured_fraction_max 0.994
_diffrn_reflns_limit_h_max 15
_diffrn_reflns_limit_h_min -15
_diffrn_reflns_limit_k_max 20
_diffrn_reflns_limit_k_min -20
_diffrn_reflns_limit_l_max 24
_diffrn_reflns_limit_l_min -24
_diffrn_reflns_number 28914
_diffrn_reflns_point_group_measured_fraction_full 0.994
_diffrn_reflns_point_group_measured_fraction_max 0.994
_diffrn_reflns_reduction_process
;
 Scaled and merged with SORTAV
 R.H. Blessing, (1987) Cryst. Rev. 1, 3-58
 R.H. Blessing, (1989) J. Appl. Cryst. 22, 396-397
;
_diffrn_reflns_theta_full 25.242
_diffrn_reflns_theta_max 26.374
_diffrn_reflns_theta_min 2.963
_exptl_absorpt_coefficient_mu 0.666
_exptl_absorpt_correction_T_max 0.968
_exptl_absorpt_correction_T_min 0.802
_exptl_absorpt_correction_type gaussian
_exptl_absorpt_process_details
;
   P. Coppens, L. Leiserowitz, D Rabinovich, Acta Cryst.
   (1965), 18, 1035-1038
;
_exptl_crystal_colour yellow
_exptl_crystal_density_diffrn 1.576
_exptl_crystal_density_method 'not measured'
_exptl_crystal_description prism
_exptl_crystal_F_000 1856
_exptl_crystal_size_max 0.40
_exptl_crystal_size_mid 0.09
_exptl_crystal_size_min 0.05
_refine_diff_density_max 0.453
_refine_diff_density_min -0.930
_refine_diff_density_rms 0.068
_refine_ls_extinction_method none
_refine_ls_goodness_of_fit_ref 1.201
_refine_ls_hydrogen_treatment constr
_refine_ls_matrix_type full
_refine_ls_number_parameters 496
_refine_ls_number_reflns 7863
_refine_ls_number_restraints 0
_refine_ls_restrained_S_all 1.201
_refine_ls_R_factor_all 0.0589
_refine_ls_R_factor_gt 0.0579
_refine_ls_shift/su_max 0.000
_refine_ls_shift/su_mean 0.000
_refine_ls_structure_factor_coef Fsqd
_refine_ls_weighting_details 'w=1/[\s^2^(Fo^2^)+(0.0600P)^2^+2.9209P] where P=(Fo^2^+2Fc^2^)/3'
_refine_ls_weighting_scheme calc
_refine_ls_wR_factor_gt 0.1331
_refine_ls_wR_factor_ref 0.1338
_reflns_Friedel_coverage 0
_reflns_number_gt 7776
_reflns_number_total 7863
_reflns_threshold_expression 'I > 2\s(I)'
_cod_data_source_file c7nj00125h2.cif
_cod_data_source_block shelx
_cod_database_code 7056126
_shelx_shelxl_version_number 2014/7
_shelx_space_group_comment
;
The symmetry employed for this shelxl refinement is uniquely defined
by the following loop, which should always be used as a source of
symmetry information in preference to the above space-group names.
They are only intended as comments.
;

loop_
_space_group_symop_operation_xyz
'x, y, z'
'-x, y+1/2, -z+1/2'
'-x, -y, -z'
'x, -y-1/2, z-1/2'

loop_
_atom_site_label
_atom_site_type_symbol
_atom_site_fract_x
_atom_site_fract_y
_atom_site_fract_z
_atom_site_U_iso_or_equiv
_atom_site_adp_type
_atom_site_occupancy
_atom_site_site_symmetry_order
_atom_site_calc_flag
_atom_site_refinement_flags_posn
_atom_site_refinement_flags_adp
Ru Ru 0.75542(2) 0.21104(2) 0.04222(2) 0.03683(11) Uani 1 1 d . .
N1 N 0.6631(2) 0.22582(17) -0.06391(14) 0.0386(6) Uani 1 1 d . .
N2 N 0.6060(2) 0.15325(18) 0.04890(15) 0.0427(6) Uani 1 1 d . .
P2 P 0.68234(7) 0.33814(5) 0.06901(5) 0.0387(2) Uani 1 1 d . .
P1 P 0.93128(7) 0.25487(6) 0.02629(5) 0.0409(2) Uani 1 1 d . .
Cl Cl 0.80104(7) 0.07667(5) 0.00078(5) 0.0514(2) Uani 1 1 d . .
C1 C 0.8141(3) 0.1856(2) 0.1351(2) 0.0488(9) Uani 1 1 d . .
O1 O 0.8443(3) 0.1636(2) 0.19240(15) 0.0711(9) Uani 1 1 d . .
C2 C 0.6879(3) 0.2663(2) -0.11793(19) 0.0474(8) Uani 1 1 d . .
H2 H 0.754435 0.293548 -0.111753 0.057 Uiso 1 1 calc R U
C3 C 0.6183(4) 0.2700(3) -0.1843(2) 0.0573(10) Uani 1 1 d . .
H3 H 0.637524 0.300550 -0.220703 0.069 Uiso 1 1 calc R U
C4 C 0.5222(4) 0.2281(3) -0.1946(2) 0.0595(11) Uani 1 1 d . .
H4 H 0.476388 0.228768 -0.238791 0.071 Uiso 1 1 calc R U
C5 C 0.4923(3) 0.1843(2) -0.1390(2) 0.0498(9) Uani 1 1 d . .
C6 C 0.5646(3) 0.1859(2) -0.07397(18) 0.0414(7) Uani 1 1 d . .
C7 C 0.5352(3) 0.1468(2) -0.01418(19) 0.0432(8) Uani 1 1 d . .
C8 C 0.4345(3) 0.1066(2) -0.0202(2) 0.0552(10) Uani 1 1 d . .
C9 C 0.3648(3) 0.1031(3) -0.0879(3) 0.0637(11) Uani 1 1 d . .
H9 H 0.299410 0.074354 -0.093291 0.076 Uiso 1 1 calc R U
C10 C 0.3916(3) 0.1403(3) -0.1441(2) 0.0634(12) Uani 1 1 d . .
H10 H 0.343819 0.137704 -0.187452 0.076 Uiso 1 1 calc R U
C11 C 0.4089(4) 0.0728(3) 0.0408(3) 0.0705(13) Uani 1 1 d . .
H11 H 0.342424 0.046503 0.038908 0.085 Uiso 1 1 calc R U
C12 C 0.4809(4) 0.0781(3) 0.1028(3) 0.0736(13) Uani 1 1 d . .
H12 H 0.464317 0.055086 0.143646 0.088 Uiso 1 1 calc R U
C13 C 0.5797(3) 0.1184(3) 0.1053(2) 0.0561(10) Uani 1 1 d . .
H13 H 0.629027 0.120787 0.148017 0.067 Uiso 1 1 calc R U
C211 C 0.5362(3) 0.3393(2) 0.02976(19) 0.0439(8) Uani 1 1 d . .
C212 C 0.4604(3) 0.3033(3) 0.0647(2) 0.0557(10) Uani 1 1 d . .
H212 H 0.482851 0.282903 0.110228 0.067 Uiso 1 1 calc R U
C213 C 0.3519(4) 0.2977(3) 0.0319(3) 0.0700(13) Uani 1 1 d . .
H213 H 0.301730 0.273924 0.055752 0.084 Uiso 1 1 calc R U
C214 C 0.3178(4) 0.3268(3) -0.0354(3) 0.0743(14) Uani 1 1 d . .
H214 H 0.245236 0.321122 -0.057625 0.089 Uiso 1 1 calc R U
C215 C 0.3899(4) 0.3641(3) -0.0696(2) 0.0661(12) Uani 1 1 d . .
H215 H 0.365923 0.385105 -0.114803 0.079 Uiso 1 1 calc R U
C216 C 0.4993(3) 0.3710(2) -0.0376(2) 0.0509(9) Uani 1 1 d . .
H216 H 0.547914 0.396986 -0.061352 0.061 Uiso 1 1 calc R U
C221 C 0.6833(3) 0.3724(2) 0.15989(19) 0.0446(8) Uani 1 1 d . .
C226 C 0.6041(3) 0.4273(3) 0.1722(2) 0.0537(9) Uani 1 1 d . .
H226 H 0.548153 0.442117 0.135195 0.064 Uiso 1 1 calc R U
C225 C 0.6070(4) 0.4600(3) 0.2385(2) 0.0596(10) Uani 1 1 d . .
H225 H 0.552788 0.496144 0.245922 0.071 Uiso 1 1 calc R U
C224 C 0.6906(3) 0.4394(3) 0.2941(2) 0.0579(10) Uani 1 1 d . .
H224 H 0.692427 0.461377 0.338883 0.069 Uiso 1 1 calc R U
C223 C 0.7702(3) 0.3865(3) 0.2828(2) 0.0538(9) Uani 1 1 d . .
H223 H 0.826637 0.372943 0.319977 0.065 Uiso 1 1 calc R U
C222 C 0.7675(3) 0.3528(2) 0.21603(19) 0.0480(8) Uani 1 1 d . .
H222 H 0.822279 0.317031 0.208913 0.058 Uiso 1 1 calc R U
C231 C 0.7311(3) 0.4304(2) 0.0312(2) 0.0463(8) Uani 1 1 d . .
H23A H 0.743228 0.417254 -0.015819 0.056 Uiso 1 1 calc R U
H23B H 0.673808 0.471252 0.025868 0.056 Uiso 1 1 calc R U
C232 C 0.8355(3) 0.4685(2) 0.0731(2) 0.0512(9) Uani 1 1 d . .
H23C H 0.819936 0.490487 0.116856 0.061 Uiso 1 1 calc R U
H23D H 0.856267 0.513908 0.046117 0.061 Uiso 1 1 calc R U
C111 C 1.0392(3) 0.2149(2) 0.0970(2) 0.0467(8) Uani 1 1 d . .
C112 C 1.0385(4) 0.1331(3) 0.1165(2) 0.0635(11) Uani 1 1 d . .
H112 H 0.982730 0.099009 0.094158 0.076 Uiso 1 1 calc R U
C113 C 1.1198(4) 0.1018(3) 0.1686(3) 0.0780(15) Uani 1 1 d . .
H113 H 1.118617 0.046698 0.180693 0.094 Uiso 1 1 calc R U
C114 C 1.2021(4) 0.1509(3) 0.2027(3) 0.0786(15) Uani 1 1 d . .
H114 H 1.256687 0.129621 0.237730 0.094 Uiso 1 1 calc R U
C115 C 1.2026(4) 0.2318(3) 0.1844(3) 0.0691(12) Uani 1 1 d . .
H115 H 1.257848 0.265656 0.207725 0.083 Uiso 1 1 calc R U
C116 C 1.1230(3) 0.2642(3) 0.1320(2) 0.0532(9) Uani 1 1 d . .
H116 H 1.125494 0.319235 0.120097 0.064 Uiso 1 1 calc R U
C121 C 0.9799(3) 0.2212(2) -0.0539(2) 0.0482(9) Uani 1 1 d . .
C122 C 1.0217(3) 0.1423(3) -0.0584(2) 0.0582(10) Uani 1 1 d . .
H122 H 1.022547 0.105771 -0.021228 0.070 Uiso 1 1 calc R U
C123 C 1.0617(4) 0.1178(3) -0.1172(3) 0.0683(12) Uani 1 1 d . .
H123 H 1.088274 0.064885 -0.119545 0.082 Uiso 1 1 calc R U
C124 C 1.0622(4) 0.1712(4) -0.1722(3) 0.0763(14) Uani 1 1 d . .
H124 H 1.090015 0.154778 -0.211415 0.092 Uiso 1 1 calc R U
C125 C 1.0215(4) 0.2492(4) -0.1690(2) 0.0699(12) Uani 1 1 d . .
H125 H 1.021539 0.285250 -0.206328 0.084 Uiso 1 1 calc R U
C126 C 0.9803(3) 0.2744(3) -0.1103(2) 0.0574(10) Uani 1 1 d . .
H126 H 0.952929 0.327123 -0.108700 0.069 Uiso 1 1 calc R U
C131 C 0.9587(3) 0.3648(2) 0.0264(2) 0.0473(8) Uani 1 1 d . .
H13A H 1.035056 0.373047 0.024751 0.057 Uiso 1 1 calc R U
H13B H 0.915826 0.388713 -0.016078 0.057 Uiso 1 1 calc R U
C132 C 0.9327(3) 0.4099(2) 0.0911(2) 0.0496(9) Uani 1 1 d . .
H13C H 0.917418 0.369896 0.125099 0.059 Uiso 1 1 calc R U
H13D H 0.996464 0.440781 0.113336 0.059 Uiso 1 1 calc R U
F1 F 0.3390(3) 0.41094(17) 0.18861(16) 0.0814(8) Uani 1 1 d . .
F2 F 0.3327(3) 0.52550(18) 0.25136(14) 0.0821(8) Uani 1 1 d . .
F3 F 0.1810(2) 0.4516(2) 0.21557(16) 0.0861(9) Uani 1 1 d . .
F4 F 0.2048(3) 0.4601(2) 0.10342(14) 0.0904(10) Uani 1 1 d . .
F5 F 0.3578(2) 0.53318(19) 0.13986(15) 0.0800(8) Uani 1 1 d . .
F6 F 0.1998(3) 0.5750(2) 0.1660(2) 0.0983(10) Uani 1 1 d . .
P3 P 0.26830(9) 0.49304(7) 0.17790(5) 0.0531(3) Uani 1 1 d . .

loop_
_atom_site_aniso_label
_atom_site_aniso_U_11
_atom_site_aniso_U_22
_atom_site_aniso_U_33
_atom_site_aniso_U_23
_atom_site_aniso_U_13
_atom_site_aniso_U_12
Ru 0.03355(16) 0.03659(17) 0.03861(16) 0.00190(10) 0.00261(11) -0.00388(10)
N1 0.0392(15) 0.0399(15) 0.0355(14) -0.0008(11) 0.0041(11) 0.0007(12)
N2 0.0384(15) 0.0434(16) 0.0451(16) 0.0012(12) 0.0050(12) -0.0087(12)
P2 0.0353(4) 0.0410(5) 0.0390(4) 0.0000(3) 0.0052(3) -0.0006(4)
P1 0.0336(4) 0.0401(5) 0.0476(5) 0.0014(4) 0.0047(4) -0.0019(4)
Cl 0.0443(5) 0.0391(4) 0.0679(6) -0.0056(4) 0.0037(4) -0.0030(4)
C1 0.045(2) 0.0441(19) 0.057(2) -0.0002(17) 0.0077(17) -0.0067(16)
O1 0.081(2) 0.079(2) 0.0455(16) 0.0163(15) -0.0084(15) -0.0049(17)
C2 0.049(2) 0.051(2) 0.0418(19) 0.0043(16) 0.0088(16) 0.0011(17)
C3 0.070(3) 0.059(2) 0.041(2) 0.0028(17) 0.0077(19) 0.010(2)
C4 0.061(3) 0.068(3) 0.043(2) -0.0078(19) -0.0051(18) 0.011(2)
C5 0.049(2) 0.049(2) 0.047(2) -0.0069(17) -0.0002(16) 0.0069(17)
C6 0.0361(17) 0.0405(17) 0.0451(19) -0.0069(14) 0.0020(14) -0.0004(14)
C7 0.0369(17) 0.0409(18) 0.0500(19) -0.0033(15) 0.0038(15) -0.0060(14)
C8 0.048(2) 0.050(2) 0.066(3) -0.0047(18) 0.0054(18) -0.0084(17)
C9 0.042(2) 0.067(3) 0.077(3) -0.014(2) 0.000(2) -0.015(2)
C10 0.047(2) 0.065(3) 0.068(3) -0.019(2) -0.015(2) 0.001(2)
C11 0.053(3) 0.073(3) 0.086(3) 0.005(2) 0.015(2) -0.027(2)
C12 0.065(3) 0.083(3) 0.075(3) 0.013(3) 0.021(2) -0.028(3)
C13 0.053(2) 0.062(2) 0.053(2) 0.0119(19) 0.0088(18) -0.0144(19)
C211 0.0407(18) 0.0443(19) 0.0463(19) -0.0079(15) 0.0073(15) 0.0014(15)
C212 0.045(2) 0.062(2) 0.063(2) -0.0045(19) 0.0154(18) -0.0064(18)
C213 0.044(2) 0.075(3) 0.093(4) -0.015(3) 0.021(2) -0.007(2)
C214 0.039(2) 0.078(3) 0.099(4) -0.022(3) -0.006(2) 0.005(2)
C215 0.055(3) 0.071(3) 0.065(3) -0.008(2) -0.009(2) 0.015(2)
C216 0.045(2) 0.055(2) 0.049(2) -0.0026(17) 0.0006(16) 0.0061(17)
C221 0.0426(19) 0.0477(19) 0.0428(18) -0.0018(15) 0.0064(15) -0.0043(15)
C226 0.051(2) 0.058(2) 0.050(2) -0.0052(18) 0.0054(17) 0.0059(18)
C225 0.057(2) 0.067(3) 0.055(2) -0.015(2) 0.0112(19) 0.006(2)
C224 0.058(2) 0.068(3) 0.048(2) -0.0137(19) 0.0116(18) -0.008(2)
C223 0.050(2) 0.063(2) 0.046(2) -0.0034(18) 0.0035(17) -0.0083(19)
C222 0.0423(19) 0.055(2) 0.0462(19) -0.0029(16) 0.0069(15) 0.0004(16)
C231 0.0442(19) 0.0432(19) 0.051(2) 0.0017(15) 0.0071(16) 0.0007(15)
C232 0.048(2) 0.0387(19) 0.067(2) 0.0004(17) 0.0100(18) -0.0026(16)
C111 0.0390(19) 0.0443(19) 0.055(2) -0.0002(16) 0.0047(16) -0.0013(15)
C112 0.051(2) 0.051(2) 0.080(3) 0.008(2) -0.008(2) -0.0010(19)
C113 0.068(3) 0.059(3) 0.096(4) 0.016(3) -0.013(3) 0.007(2)
C114 0.062(3) 0.081(3) 0.080(3) 0.010(3) -0.017(2) 0.017(3)
C115 0.050(2) 0.073(3) 0.074(3) -0.007(2) -0.013(2) -0.001(2)
C116 0.0399(19) 0.053(2) 0.063(2) -0.0044(18) 0.0008(17) -0.0010(17)
C121 0.0325(17) 0.054(2) 0.056(2) -0.0022(17) 0.0039(15) 0.0003(15)
C122 0.044(2) 0.061(2) 0.069(3) -0.004(2) 0.0104(19) 0.0016(18)
C123 0.051(2) 0.072(3) 0.084(3) -0.017(3) 0.017(2) 0.008(2)
C124 0.057(3) 0.106(4) 0.070(3) -0.016(3) 0.022(2) 0.008(3)
C125 0.055(3) 0.097(4) 0.061(3) 0.008(3) 0.018(2) 0.002(3)
C126 0.047(2) 0.070(3) 0.056(2) 0.003(2) 0.0119(18) 0.0052(19)
C131 0.0405(19) 0.0442(19) 0.056(2) 0.0030(16) 0.0079(16) -0.0003(15)
C132 0.0399(19) 0.047(2) 0.060(2) -0.0056(17) 0.0042(16) -0.0036(16)
F1 0.096(2) 0.0625(16) 0.0864(19) 0.0067(14) 0.0186(16) 0.0131(15)
F2 0.098(2) 0.0818(19) 0.0592(15) -0.0106(14) -0.0025(14) -0.0111(16)
F3 0.0794(19) 0.100(2) 0.0843(19) 0.0183(16) 0.0297(15) -0.0220(17)
F4 0.093(2) 0.112(2) 0.0575(15) 0.0053(15) -0.0059(14) -0.0373(19)
F5 0.0663(17) 0.096(2) 0.0775(18) 0.0211(15) 0.0146(14) -0.0211(15)
F6 0.084(2) 0.0737(19) 0.135(3) 0.0286(19) 0.0159(19) 0.0217(16)
P3 0.0545(6) 0.0526(6) 0.0499(6) 0.0087(4) 0.0044(4) -0.0080(5)

loop_
_atom_type_symbol
_atom_type_description
_atom_type_scat_dispersion_real
_atom_type_scat_dispersion_imag
_atom_type_scat_source
C C 0.0033 0.0016 'International Tables Vol C Tables 4.2.6.8 and 6.1.1.4'
H H 0.0000 0.0000 'International Tables Vol C Tables 4.2.6.8 and 6.1.1.4'
N N 0.0061 0.0033 'International Tables Vol C Tables 4.2.6.8 and 6.1.1.4'
O O 0.0106 0.0060 'International Tables Vol C Tables 4.2.6.8 and 6.1.1.4'
F F 0.0171 0.0103 'International Tables Vol C Tables 4.2.6.8 and 6.1.1.4'
P P 0.1023 0.0942 'International Tables Vol C Tables 4.2.6.8 and 6.1.1.4'
Cl Cl 0.1484 0.1585 'International Tables Vol C Tables 4.2.6.8 and 6.1.1.4'
Ru Ru -1.2594 0.8363 'International Tables Vol C Tables 4.2.6.8 and 6.1.1.4'

loop_
_exptl_crystal_face_index_h
_exptl_crystal_face_index_k
_exptl_crystal_face_index_l
_exptl_crystal_face_perp_dist
0 1 0 0.044
0 -1 0 0.053
0 0 -1 0.239
0 -1 3 0.227
-1 0 0 0.026
1 0 0 0.022

loop_
_geom_angle_atom_site_label_1
_geom_angle_atom_site_label_2
_geom_angle_atom_site_label_3
_geom_angle
C1 Ru N2 91.79(14)
C1 Ru N1 169.54(14)
N2 Ru N1 77.93(11)
C1 Ru P2 94.87(12)
N2 Ru P2 89.79(9)
N1 Ru P2 87.14(8)
C1 Ru P1 89.32(12)
N2 Ru P1 170.33(9)
N1 Ru P1 100.48(8)
P2 Ru P1 99.68(3)
C1 Ru Cl 92.28(12)
N2 Ru Cl 83.27(9)
N1 Ru Cl 84.64(8)
P2 Ru Cl 170.19(3)
P1 Ru Cl 87.09(3)
C2 N1 C6 117.8(3)
C2 N1 Ru 129.8(2)
C6 N1 Ru 112.4(2)
C13 N2 C7 118.6(3)
C13 N2 Ru 127.1(3)
C7 N2 Ru 114.1(2)
C231 P2 C221 100.80(17)
C231 P2 C211 102.02(17)
C221 P2 C211 102.32(16)
C231 P2 Ru 117.67(13)
C221 P2 Ru 122.92(13)
C211 P2 Ru 108.32(12)
C131 P1 C111 103.70(17)
C131 P1 C121 101.61(18)
C111 P1 C121 101.59(17)
C131 P1 Ru 118.15(12)
C111 P1 Ru 111.09(13)
C121 P1 Ru 118.48(12)
O1 C1 Ru 173.7(3)
N1 C2 C3 122.8(4)
N1 C2 H2 118.6
C3 C2 H2 118.6
C4 C3 C2 119.1(4)
C4 C3 H3 120.4
C2 C3 H3 120.4
C3 C4 C5 120.2(4)
C3 C4 H4 119.9
C5 C4 H4 119.9
C6 C5 C4 117.1(4)
C6 C5 C10 118.6(4)
C4 C5 C10 124.3(4)
N1 C6 C5 122.9(3)
N1 C6 C7 117.5(3)
C5 C6 C7 119.6(3)
N2 C7 C8 121.8(3)
N2 C7 C6 117.5(3)
C8 C7 C6 120.6(3)
C11 C8 C7 117.7(4)
C11 C8 C9 124.0(4)
C7 C8 C9 118.3(4)
C10 C9 C8 121.2(4)
C10 C9 H9 119.4
C8 C9 H9 119.4
C9 C10 C5 121.7(4)
C9 C10 H10 119.2
C5 C10 H10 119.2
C12 C11 C8 120.0(4)
C12 C11 H11 120.0
C8 C11 H11 120.0
C11 C12 C13 119.6(4)
C11 C12 H12 120.2
C13 C12 H12 120.2
N2 C13 C12 122.3(4)
N2 C13 H13 118.8
C12 C13 H13 118.8
C216 C211 C212 118.3(4)
C216 C211 P2 120.8(3)
C212 C211 P2 120.7(3)
C213 C212 C211 120.3(4)
C213 C212 H212 119.8
C211 C212 H212 119.8
C214 C213 C212 120.5(5)
C214 C213 H213 119.7
C212 C213 H213 119.7
C215 C214 C213 120.1(4)
C215 C214 H214 120.0
C213 C214 H214 120.0
C214 C215 C216 120.5(4)
C214 C215 H215 119.7
C216 C215 H215 119.7
C211 C216 C215 120.3(4)
C211 C216 H216 119.9
C215 C216 H216 119.9
C226 C221 C222 118.1(3)
C226 C221 P2 119.0(3)
C222 C221 P2 122.4(3)
C225 C226 C221 121.1(4)
C225 C226 H226 119.5
C221 C226 H226 119.5
C226 C225 C224 120.2(4)
C226 C225 H225 119.9
C224 C225 H225 119.9
C223 C224 C225 119.6(4)
C223 C224 H224 120.2
C225 C224 H224 120.2
C224 C223 C222 120.5(4)
C224 C223 H223 119.7
C222 C223 H223 119.7
C221 C222 C223 120.4(4)
C221 C222 H222 119.8
C223 C222 H222 119.8
C232 C231 P2 116.1(3)
C232 C231 H23A 108.3
P2 C231 H23A 108.3
C232 C231 H23B 108.3
P2 C231 H23B 108.3
H23A C231 H23B 107.4
C231 C232 C132 115.1(3)
C231 C232 H23C 108.5
C132 C232 H23C 108.5
C231 C232 H23D 108.5
C132 C232 H23D 108.5
H23C C232 H23D 107.5
C116 C111 C112 118.1(4)
C116 C111 P1 122.0(3)
C112 C111 P1 119.9(3)
C113 C112 C111 120.7(4)
C113 C112 H112 119.7
C111 C112 H112 119.7
C114 C113 C112 120.7(5)
C114 C113 H113 119.6
C112 C113 H113 119.6
C113 C114 C115 118.9(4)
C113 C114 H114 120.5
C115 C114 H114 120.5
C114 C115 C116 121.4(4)
C114 C115 H115 119.3
C116 C115 H115 119.3
C115 C116 C111 120.2(4)
C115 C116 H116 119.9
C111 C116 H116 119.9
C126 C121 C122 118.0(4)
C126 C121 P1 121.2(3)
C122 C121 P1 120.7(3)
C123 C122 C121 121.0(4)
C123 C122 H122 119.5
C121 C122 H122 119.5
C124 C123 C122 120.3(5)
C124 C123 H123 119.9
C122 C123 H123 119.9
C123 C124 C125 119.8(4)
C123 C124 H124 120.1
C125 C124 H124 120.1
C124 C125 C126 120.5(5)
C124 C125 H125 119.8
C126 C125 H125 119.8
C121 C126 C125 120.5(4)
C121 C126 H126 119.8
C125 C126 H126 119.8
C132 C131 P1 113.8(3)
C132 C131 H13A 108.8
P1 C131 H13A 108.8
C132 C131 H13B 108.8
P1 C131 H13B 108.8
H13A C131 H13B 107.7
C232 C132 C131 113.4(3)
C232 C132 H13C 108.9
C131 C132 H13C 108.9
C232 C132 H13D 108.9
C131 C132 H13D 108.9
H13C C132 H13D 107.7
F3 P3 F2 90.59(17)
F3 P3 F6 91.53(19)
F2 P3 F6 90.78(19)
F3 P3 F5 178.84(19)
F2 P3 F5 89.55(16)
F6 P3 F5 89.62(18)
F3 P3 F4 90.05(17)
F2 P3 F4 179.2(2)
F6 P3 F4 89.6(2)
F5 P3 F4 89.81(16)
F3 P3 F1 89.67(17)
F2 P3 F1 89.58(17)
F6 P3 F1 178.74(19)
F5 P3 F1 89.17(17)
F4 P3 F1 89.99(18)

loop_
_geom_bond_atom_site_label_1
_geom_bond_atom_site_label_2
_geom_bond_distance
Ru C1 1.845(4)
Ru N2 2.119(3)
Ru N1 2.159(3)
Ru P2 2.3652(9)
Ru P1 2.3863(9)
Ru Cl 2.4410(9)
N1 C2 1.319(4)
N1 C6 1.374(4)
N2 C13 1.322(5)
N2 C7 1.363(4)
P2 C231 1.829(4)
P2 C221 1.836(4)
P2 C211 1.837(4)
P1 C131 1.828(4)
P1 C111 1.843(4)
P1 C121 1.850(4)
C1 O1 1.154(5)
C2 C3 1.402(5)
C2 H2 0.9300
C3 C4 1.363(6)
C3 H3 0.9300
C4 C5 1.399(6)
C4 H4 0.9300
C5 C6 1.396(5)
C5 C10 1.435(6)
C6 C7 1.426(5)
C7 C8 1.405(5)
C8 C11 1.389(6)
C8 C9 1.425(6)
C9 C10 1.339(6)
C9 H9 0.9300
C10 H10 0.9300
C11 C12 1.354(7)
C11 H11 0.9300
C12 C13 1.392(6)
C12 H12 0.9300
C13 H13 0.9300
C211 C216 1.391(5)
C211 C212 1.393(5)
C212 C213 1.385(6)
C212 H212 0.9300
C213 C214 1.370(7)
C213 H213 0.9300
C214 C215 1.358(7)
C214 H214 0.9300
C215 C216 1.392(6)
C215 H215 0.9300
C216 H216 0.9300
C221 C226 1.390(5)
C221 C222 1.393(5)
C226 C225 1.378(5)
C226 H226 0.9300
C225 C224 1.387(6)
C225 H225 0.9300
C224 C223 1.366(6)
C224 H224 0.9300
C223 C222 1.394(5)
C223 H223 0.9300
C222 H222 0.9300
C231 C232 1.528(5)
C231 H23A 0.9700
C231 H23B 0.9700
C232 C132 1.532(5)
C232 H23C 0.9700
C232 H23D 0.9700
C111 C116 1.389(5)
C111 C112 1.389(5)
C112 C113 1.383(6)
C112 H112 0.9300
C113 C114 1.368(7)
C113 H113 0.9300
C114 C115 1.370(7)
C114 H114 0.9300
C115 C116 1.379(6)
C115 H115 0.9300
C116 H116 0.9300
C121 C126 1.391(6)
C121 C122 1.401(6)
C122 C123 1.382(6)
C122 H122 0.9300
C123 C124 1.374(7)
C123 H123 0.9300
C124 C125 1.378(8)
C124 H124 0.9300
C125 C126 1.392(6)
C125 H125 0.9300
C126 H126 0.9300
C131 C132 1.537(5)
C131 H13A 0.9700
C131 H13B 0.9700
C132 H13C 0.9700
C132 H13D 0.9700
F1 P3 1.597(3)
F2 P3 1.579(3)
F3 P3 1.575(3)
F4 P3 1.594(3)
F5 P3 1.592(3)
F6 P3 1.582(3)

loop_
_geom_torsion_atom_site_label_1
_geom_torsion_atom_site_label_2
_geom_torsion_atom_site_label_3
_geom_torsion_atom_site_label_4
_geom_torsion
C6 N1 C2 C3 0.0(5)
Ru N1 C2 C3 180.0(3)
N1 C2 C3 C4 -2.1(6)
C2 C3 C4 C5 1.9(6)
C3 C4 C5 C6 0.1(6)
C3 C4 C5 C10 178.1(4)
C2 N1 C6 C5 2.3(5)
Ru N1 C6 C5 -177.7(3)
C2 N1 C6 C7 -176.1(3)
Ru N1 C6 C7 4.0(4)
C4 C5 C6 N1 -2.3(5)
C10 C5 C6 N1 179.6(3)
C4 C5 C6 C7 176.0(3)
C10 C5 C6 C7 -2.2(5)
C13 N2 C7 C8 2.1(6)
Ru N2 C7 C8 176.8(3)
C13 N2 C7 C6 179.1(3)
Ru N2 C7 C6 -6.2(4)
N1 C6 C7 N2 1.4(5)
C5 C6 C7 N2 -177.0(3)
N1 C6 C7 C8 178.4(3)
C5 C6 C7 C8 0.0(5)
N2 C7 C8 C11 -0.4(6)
C6 C7 C8 C11 -177.2(4)
N2 C7 C8 C9 179.5(4)
C6 C7 C8 C9 2.6(6)
C11 C8 C9 C10 176.6(5)
C7 C8 C9 C10 -3.2(7)
C8 C9 C10 C5 1.1(7)
C6 C5 C10 C9 1.7(6)
C4 C5 C10 C9 -176.3(4)
C7 C8 C11 C12 -1.0(7)
C9 C8 C11 C12 179.1(5)
C8 C11 C12 C13 0.7(8)
C7 N2 C13 C12 -2.5(6)
Ru N2 C13 C12 -176.5(4)
C11 C12 C13 N2 1.2(8)
C231 P2 C211 C216 32.3(3)
C221 P2 C211 C216 136.4(3)
Ru P2 C211 C216 -92.5(3)
C231 P2 C211 C212 -152.2(3)
C221 P2 C211 C212 -48.2(3)
Ru P2 C211 C212 83.0(3)
C216 C211 C212 C213 1.6(6)
P2 C211 C212 C213 -173.9(3)
C211 C212 C213 C214 0.5(7)
C212 C213 C214 C215 -2.2(7)
C213 C214 C215 C216 1.7(7)
C212 C211 C216 C215 -2.1(6)
P2 C211 C216 C215 173.5(3)
C214 C215 C216 C211 0.4(7)
C231 P2 C221 C226 73.0(3)
C211 P2 C221 C226 -32.0(4)
Ru P2 C221 C226 -153.7(3)
C231 P2 C221 C222 -99.6(3)
C211 P2 C221 C222 155.4(3)
Ru P2 C221 C222 33.8(4)
C222 C221 C226 C225 -1.5(6)
P2 C221 C226 C225 -174.4(3)
C221 C226 C225 C224 0.8(7)
C226 C225 C224 C223 0.2(7)
C225 C224 C223 C222 -0.5(6)
C226 C221 C222 C223 1.2(6)
P2 C221 C222 C223 173.8(3)
C224 C223 C222 C221 -0.2(6)
C221 P2 C231 C232 50.6(3)
C211 P2 C231 C232 155.8(3)
Ru P2 C231 C232 -85.8(3)
P2 C231 C232 C132 53.7(4)
C131 P1 C111 C116 -5.9(4)
C121 P1 C111 C116 99.2(4)
Ru P1 C111 C116 -133.8(3)
C131 P1 C111 C112 174.4(4)
C121 P1 C111 C112 -80.5(4)
Ru P1 C111 C112 46.5(4)
C116 C111 C112 C113 -0.8(7)
P1 C111 C112 C113 179.0(4)
C111 C112 C113 C114 0.7(9)
C112 C113 C114 C115 0.1(9)
C113 C114 C115 C116 -0.7(9)
C114 C115 C116 C111 0.7(8)
C112 C111 C116 C115 0.1(7)
P1 C111 C116 C115 -179.6(4)
C131 P1 C121 C126 -27.2(4)
C111 P1 C121 C126 -134.0(3)
Ru P1 C121 C126 104.1(3)
C131 P1 C121 C122 150.1(3)
C111 P1 C121 C122 43.3(3)
Ru P1 C121 C122 -78.6(3)
C126 C121 C122 C123 -0.3(6)
P1 C121 C122 C123 -177.7(3)
C121 C122 C123 C124 0.8(7)
C122 C123 C124 C125 -0.8(8)
C123 C124 C125 C126 0.4(8)
C122 C121 C126 C125 -0.1(6)
P1 C121 C126 C125 177.3(3)
C124 C125 C126 C121 0.1(7)
C111 P1 C131 C132 -71.2(3)
C121 P1 C131 C132 -176.3(3)
Ru P1 C131 C132 52.2(3)
C231 C232 C132 C131 52.9(5)
P1 C131 C132 C232 -111.8(3)
